data_1513086
loop_
_publ_author_name
'Qi, Qingkai'
'Zhang, Jibo'
'Xu, Bin'
'Li, Bao'
'Zhang, Sean Xiao-An'
'Tian, Wenjing'

_publ_section_title
;
 Mechanochromism and Polymorphism-Dependent Emission of
 Tetrakis(4-(dimethylamino)phenyl)ethylene
;
_journal_issue 47
_journal_name_full 'The Journal of Physical Chemistry C'
_journal_page_first 24997
_journal_paper_doi 10.1021/jp407965a
_journal_volume 117
_journal_year 2013
_chemical_formula_moiety 'C34 H40 N4'
_chemical_formula_sum 'C34 H40 N4'
_chemical_formula_weight 504.70
_chemical_name_systematic
; 
 ? 
;
_space_group_IT_number 14
_symmetry_cell_setting monoclinic
_symmetry_space_group_name_Hall '-P 2ybc'
_symmetry_space_group_name_H-M 'P 1 21/c 1'
_atom_sites_solution_hydrogens geom
_atom_sites_solution_primary direct
_atom_sites_solution_secondary difmap
_audit_creation_method SHELXL-97
_cell_angle_alpha 90.00
_cell_angle_beta 108.84(3)
_cell_angle_gamma 90.00
_cell_formula_units_Z 4
_cell_length_a 11.810(2)
_cell_length_b 11.257(2)
_cell_length_c 23.291(7)
_cell_measurement_reflns_used 13136
_cell_measurement_temperature 291(2)
_cell_measurement_theta_max 25.00
_cell_measurement_theta_min 2.99
_cell_volume 2930.5(13)
_computing_cell_refinement RAPID-AUTO
_computing_data_collection 'RAPID-AUTO (Rigaku Corporation, 1998)'
_computing_data_reduction 'CrystalStructure (Rigaku/MSC and Rigaku Corporation, 2002)'
_computing_molecular_graphics 'SHELXTL (Sheldrick, 2008)'
_computing_publication_material SHELXL-97
_computing_structure_refinement 'SHELXL-97 (Sheldrick, 2008)'
_computing_structure_solution 'SHELXS-97 (Sheldrick, 2008)'
_diffrn_ambient_temperature 291(2)
_diffrn_measured_fraction_theta_full 0.996
_diffrn_measured_fraction_theta_max 0.996
_diffrn_measurement_device_type 'Rigaku RAXIS-RAPID'
_diffrn_measurement_method '\w scans'
_diffrn_radiation_monochromator graphite
_diffrn_radiation_source 'fine-focus sealed tube'
_diffrn_radiation_type MoK\a
_diffrn_radiation_wavelength 0.71073
_diffrn_reflns_av_R_equivalents 0.0962
_diffrn_reflns_av_sigmaI/netI 0.2093
_diffrn_reflns_limit_h_max 14
_diffrn_reflns_limit_h_min -12
_diffrn_reflns_limit_k_max 13
_diffrn_reflns_limit_k_min -13
_diffrn_reflns_limit_l_max 27
_diffrn_reflns_limit_l_min -27
_diffrn_reflns_number 20530
_diffrn_reflns_theta_full 25.00
_diffrn_reflns_theta_max 25.00
_diffrn_reflns_theta_min 2.99
_exptl_absorpt_coefficient_mu 0.067
_exptl_absorpt_correction_T_max 0.9860
_exptl_absorpt_correction_T_min 0.9785
_exptl_absorpt_correction_type multi-scan
_exptl_crystal_colour colorless
_exptl_crystal_density_diffrn 1.144
_exptl_crystal_density_method 'not measured'
_exptl_crystal_description block
_exptl_crystal_F_000 1088
_exptl_crystal_size_max 0.32
_exptl_crystal_size_mid 0.25
_exptl_crystal_size_min 0.21
_refine_diff_density_max 0.223
_refine_diff_density_min -0.167
_refine_diff_density_rms 0.039
_refine_ls_extinction_method none
_refine_ls_goodness_of_fit_ref 1.026
_refine_ls_hydrogen_treatment constr
_refine_ls_matrix_type full
_refine_ls_number_parameters 351
_refine_ls_number_reflns 5132
_refine_ls_number_restraints 0
_refine_ls_restrained_S_all 1.026
_refine_ls_R_factor_all 0.1853
_refine_ls_R_factor_gt 0.0860
_refine_ls_shift/su_max 0.015
_refine_ls_shift/su_mean 0.002
_refine_ls_structure_factor_coef Fsqd
_refine_ls_weighting_details 'calc w=1/[\s^2^(Fo^2^)+(0.1005P)^2^+0.7368P] where P=(Fo^2^+2Fc^2^)/3'
_refine_ls_weighting_scheme calc
_refine_ls_wR_factor_gt 0.2075
_refine_ls_wR_factor_ref 0.2553
_reflns_number_gt 2175
_reflns_number_total 5132
_reflns_threshold_expression >2sigma(I)
_cod_data_source_file jp407965a_si_002.cif
_cod_data_source_block tdme-tpe
_cod_original_cell_volume 2930.5(11)
_cod_original_sg_symbol_H-M P2(1)/c
_cod_database_code 1513086

loop_
_symmetry_equiv_pos_as_xyz
'x, y, z'
'-x, y+1/2, -z+1/2'
'-x, -y, -z'
'x, -y-1/2, z-1/2'

loop_
_atom_site_label
_atom_site_type_symbol
_atom_site_fract_x
_atom_site_fract_y
_atom_site_fract_z
_atom_site_U_iso_or_equiv
_atom_site_adp_type
_atom_site_occupancy
_atom_site_symmetry_multiplicity
_atom_site_calc_flag
_atom_site_refinement_flags
C1 C 0.2640(4) 1.0131(4) 1.0301(2) 0.0635(11) Uani 1 1 d .
C2 C 0.2280(4) 0.9690(4) 0.9744(2) 0.0664(12) Uani 1 1 d .
C3 C 0.1701(4) 0.8518(4) 0.96133(18) 0.0625(11) Uani 1 1 d .
C4 C 0.0662(4) 0.8217(4) 0.97199(19) 0.0693(12) Uani 1 1 d .
H4 H 0.0308 0.8764 0.9908 0.083 Uiso 1 1 calc R
C5 C 0.0122(4) 0.7112(5) 0.9554(2) 0.0854(15) Uani 1 1 d .
H5 H -0.0587 0.6951 0.9632 0.102 Uiso 1 1 calc R
C6 C 0.0590(6) 0.6259(4) 0.9282(2) 0.0876(16) Uani 1 1 d .
C7 C 0.1623(6) 0.6554(4) 0.9163(2) 0.0889(16) Uani 1 1 d .
H7 H 0.1966 0.6000 0.8973 0.107 Uiso 1 1 calc R
C8 C 0.2172(5) 0.7656(4) 0.9318(2) 0.0805(13) Uani 1 1 d .
H8 H 0.2863 0.7824 0.9225 0.097 Uiso 1 1 calc R
C9 C 0.2394(4) 1.0331(4) 0.92022(19) 0.0627(11) Uani 1 1 d .
C10 C 0.1396(4) 1.0526(4) 0.8706(2) 0.0836(15) Uani 1 1 d .
H10 H 0.0657 1.0273 0.8722 0.100 Uiso 1 1 calc R
C11 C 0.1444(5) 1.1075(5) 0.8192(2) 0.0900(16) Uani 1 1 d .
H11 H 0.0738 1.1192 0.7873 0.108 Uiso 1 1 calc R
C12 C 0.2488(5) 1.1454(4) 0.8132(2) 0.0787(13) Uani 1 1 d .
C13 C 0.3538(4) 1.1249(4) 0.8622(2) 0.0780(13) Uani 1 1 d .
H13 H 0.4277 1.1484 0.8598 0.094 Uiso 1 1 calc R
C14 C 0.3467(4) 1.0693(4) 0.91443(19) 0.0724(13) Uani 1 1 d .
H14 H 0.4167 1.0561 0.9465 0.087 Uiso 1 1 calc R
C15 C 0.3181(4) 1.1365(4) 1.04516(19) 0.0636(11) Uani 1 1 d .
C16 C 0.2728(5) 1.2359(4) 1.0103(2) 0.0846(15) Uani 1 1 d .
H16 H 0.2057 1.2284 0.9760 0.101 Uiso 1 1 calc R
C17 C 0.3259(6) 1.3465(4) 1.0255(3) 0.0969(17) Uani 1 1 d .
H17 H 0.2932 1.4117 1.0013 0.116 Uiso 1 1 calc R
C18 C 0.4271(5) 1.3624(4) 1.0763(2) 0.0813(14) Uani 1 1 d .
C19 C 0.4716(4) 1.2631(4) 1.1118(2) 0.0750(13) Uani 1 1 d .
H19 H 0.5379 1.2700 1.1465 0.090 Uiso 1 1 calc R
C20 C 0.4173(4) 1.1543(4) 1.0955(2) 0.0673(12) Uani 1 1 d .
H20 H 0.4494 1.0891 1.1198 0.081 Uiso 1 1 calc R
C21 C 0.2619(4) 0.9421(3) 1.08340(17) 0.0573(10) Uani 1 1 d .
C22 C 0.2088(4) 0.9830(4) 1.1246(2) 0.0780(13) Uani 1 1 d .
H22 H 0.1726 1.0574 1.1191 0.094 Uiso 1 1 calc R
C23 C 0.2090(4) 0.9125(5) 1.1753(2) 0.0820(14) Uani 1 1 d .
H23 H 0.1714 0.9405 1.2021 0.098 Uiso 1 1 calc R
C24 C 0.2638(4) 0.8041(4) 1.1851(2) 0.0724(12) Uani 1 1 d .
C25 C 0.3204(4) 0.7649(4) 1.1456(2) 0.0785(14) Uani 1 1 d .
H25 H 0.3600 0.6923 1.1522 0.094 Uiso 1 1 calc R
C26 C 0.3186(4) 0.8329(4) 1.09648(19) 0.0694(12) Uani 1 1 d .
H26 H 0.3577 0.8042 1.0705 0.083 Uiso 1 1 calc R
C27 C -0.1111(7) 0.4942(6) 0.9191(3) 0.153(3) Uani 1 1 d .
H27A H -0.1670 0.5491 0.8934 0.230 Uiso 1 1 calc R
H27B H -0.1079 0.5058 0.9604 0.230 Uiso 1 1 calc R
H27C H -0.1363 0.4144 0.9069 0.230 Uiso 1 1 calc R
C28 C 0.0507(7) 0.4353(5) 0.8777(3) 0.160(3) Uani 1 1 d .
H28A H 0.1328 0.4165 0.8990 0.240 Uiso 1 1 calc R
H28B H 0.0449 0.4733 0.8399 0.240 Uiso 1 1 calc R
H28C H 0.0042 0.3636 0.8699 0.240 Uiso 1 1 calc R
C29 C 0.1458(7) 1.2368(7) 0.7151(3) 0.166(3) Uani 1 1 d .
H29A H 0.1008 1.2868 0.7332 0.250 Uiso 1 1 calc R
H29B H 0.0991 1.1681 0.6978 0.250 Uiso 1 1 calc R
H29C H 0.1649 1.2800 0.6839 0.250 Uiso 1 1 calc R
C30 C 0.3629(7) 1.2185(6) 0.7503(3) 0.133(2) Uani 1 1 d .
H30A H 0.4138 1.1510 0.7647 0.200 Uiso 1 1 calc R
H30B H 0.4007 1.2883 0.7717 0.200 Uiso 1 1 calc R
H30C H 0.3490 1.2287 0.7077 0.200 Uiso 1 1 calc R
C31 C 0.4331(6) 1.5728(4) 1.0505(3) 0.131(2) Uani 1 1 d .
H31A H 0.3547 1.5907 1.0521 0.197 Uiso 1 1 calc R
H31B H 0.4279 1.5538 1.0095 0.197 Uiso 1 1 calc R
H31C H 0.4842 1.6405 1.0640 0.197 Uiso 1 1 calc R
C32 C 0.5705(6) 1.4910(5) 1.1469(4) 0.141(3) Uani 1 1 d .
H32A H 0.6301 1.4298 1.1545 0.212 Uiso 1 1 calc R
H32B H 0.5337 1.4898 1.1781 0.212 Uiso 1 1 calc R
H32C H 0.6073 1.5670 1.1467 0.212 Uiso 1 1 calc R
C33 C 0.1782(6) 0.7538(6) 1.2641(3) 0.120(2) Uani 1 1 d .
H33A H 0.1014 0.7364 1.2351 0.180 Uiso 1 1 calc R
H33B H 0.1798 0.8348 1.2772 0.180 Uiso 1 1 calc R
H33C H 0.1924 0.7019 1.2985 0.180 Uiso 1 1 calc R
C34 C 0.3271(6) 0.6190(5) 1.2451(3) 0.121(2) Uani 1 1 d .
H34A H 0.2857 0.5681 1.2119 0.182 Uiso 1 1 calc R
H34B H 0.3253 0.5844 1.2825 0.182 Uiso 1 1 calc R
H34C H 0.4087 0.6282 1.2464 0.182 Uiso 1 1 calc R
N1 N 0.0060(6) 0.5139(4) 0.9140(2) 0.1204(18) Uani 1 1 d .
N2 N 0.2537(5) 1.2003(5) 0.7604(2) 0.1250(18) Uani 1 1 d .
N3 N 0.4826(5) 1.4712(4) 1.0900(3) 0.1170(17) Uani 1 1 d .
N4 N 0.2683(4) 0.7362(4) 1.2369(2) 0.1052(15) Uani 1 1 d .

loop_
_atom_site_aniso_label
_atom_site_aniso_U_11
_atom_site_aniso_U_22
_atom_site_aniso_U_33
_atom_site_aniso_U_23
_atom_site_aniso_U_13
_atom_site_aniso_U_12
C1 0.069(3) 0.060(3) 0.066(3) 0.001(2) 0.028(2) 0.008(2)
C2 0.068(3) 0.060(3) 0.068(3) 0.002(2) 0.018(2) 0.001(2)
C3 0.073(3) 0.056(3) 0.058(3) 0.002(2) 0.021(2) -0.004(2)
C4 0.075(3) 0.066(3) 0.069(3) -0.006(2) 0.026(2) -0.009(2)
C5 0.079(3) 0.086(4) 0.086(3) -0.003(3) 0.021(3) -0.017(3)
C6 0.117(5) 0.068(3) 0.069(3) -0.006(3) 0.018(3) -0.017(3)
C7 0.127(5) 0.067(3) 0.075(3) -0.014(3) 0.036(3) 0.001(3)
C8 0.094(4) 0.083(3) 0.079(3) 0.000(3) 0.047(3) -0.002(3)
C9 0.061(3) 0.071(3) 0.062(3) 0.009(2) 0.027(2) 0.003(2)
C10 0.068(3) 0.103(4) 0.078(3) 0.029(3) 0.021(3) -0.008(3)
C11 0.077(4) 0.116(4) 0.070(3) 0.029(3) 0.014(3) -0.011(3)
C12 0.099(4) 0.077(3) 0.065(3) 0.011(2) 0.033(3) -0.007(3)
C13 0.080(3) 0.081(3) 0.082(3) -0.005(3) 0.038(3) -0.017(3)
C14 0.073(3) 0.078(3) 0.060(3) 0.000(2) 0.014(2) 0.002(2)
C15 0.068(3) 0.057(3) 0.068(3) 0.000(2) 0.024(2) 0.003(2)
C16 0.110(4) 0.066(3) 0.066(3) 0.003(3) 0.014(3) 0.006(3)
C17 0.132(5) 0.062(3) 0.096(4) 0.022(3) 0.035(4) 0.016(3)
C18 0.108(4) 0.049(3) 0.096(4) -0.009(3) 0.046(3) -0.013(3)
C19 0.082(3) 0.062(3) 0.077(3) -0.007(2) 0.021(2) -0.009(2)
C20 0.074(3) 0.056(3) 0.072(3) 0.000(2) 0.024(2) 0.003(2)
C21 0.072(3) 0.048(2) 0.055(2) -0.0017(19) 0.025(2) -0.001(2)
C22 0.087(3) 0.075(3) 0.076(3) -0.001(3) 0.033(3) 0.013(3)
C23 0.089(3) 0.091(4) 0.078(3) 0.010(3) 0.042(3) 0.016(3)
C24 0.079(3) 0.075(3) 0.065(3) 0.006(2) 0.026(2) -0.009(3)
C25 0.094(4) 0.064(3) 0.072(3) 0.013(2) 0.019(3) 0.009(2)
C26 0.087(3) 0.058(3) 0.065(3) -0.001(2) 0.028(2) 0.004(2)
C27 0.157(7) 0.121(5) 0.142(6) 0.010(4) -0.007(5) -0.071(5)
C28 0.227(9) 0.084(4) 0.128(6) -0.033(4) 0.000(5) 0.005(5)
C29 0.170(7) 0.217(8) 0.092(4) 0.075(5) 0.015(5) -0.020(6)
C30 0.172(7) 0.139(6) 0.113(5) 0.004(4) 0.080(5) -0.032(5)
C31 0.187(7) 0.049(3) 0.193(7) -0.001(4) 0.111(5) -0.008(4)
C32 0.129(5) 0.077(4) 0.212(8) -0.038(4) 0.045(5) -0.026(4)
C33 0.139(5) 0.151(6) 0.082(4) 0.025(4) 0.054(4) -0.004(4)
C34 0.160(6) 0.088(4) 0.096(4) 0.039(3) 0.014(4) 0.001(4)
N1 0.156(5) 0.080(3) 0.110(4) -0.023(3) 0.023(3) -0.032(3)
N2 0.127(4) 0.162(5) 0.102(4) 0.052(3) 0.059(3) -0.004(4)
N3 0.145(5) 0.063(3) 0.141(4) -0.009(3) 0.044(4) -0.022(3)
N4 0.116(4) 0.119(4) 0.087(3) 0.034(3) 0.040(3) 0.004(3)

loop_
_atom_type_symbol
_atom_type_description
_atom_type_scat_dispersion_real
_atom_type_scat_dispersion_imag
_atom_type_scat_source
C C 0.0033 0.0016 'International Tables Vol C Tables 4.2.6.8 and 6.1.1.4'
H H 0.0000 0.0000 'International Tables Vol C Tables 4.2.6.8 and 6.1.1.4'
N N 0.0061 0.0033 'International Tables Vol C Tables 4.2.6.8 and 6.1.1.4'

loop_
_geom_angle_atom_site_label_1
_geom_angle_atom_site_label_2
_geom_angle_atom_site_label_3
_geom_angle
C2 C1 C21 122.1(4)
C2 C1 C15 123.0(4)
C21 C1 C15 114.8(4)
C1 C2 C3 121.3(4)
C1 C2 C9 123.9(4)
C3 C2 C9 114.8(4)
C4 C3 C8 115.9(4)
C4 C3 C2 124.5(4)
C8 C3 C2 119.4(4)
C3 C4 C5 121.8(5)
C3 C4 H4 119.1
C5 C4 H4 119.1
C6 C5 C4 122.7(5)
C6 C5 H5 118.7
C4 C5 H5 118.7
C5 C6 C7 116.3(5)
C5 C6 N1 121.8(6)
C7 C6 N1 121.9(6)
C6 C7 C8 122.1(5)
C6 C7 H7 118.9
C8 C7 H7 118.9
C7 C8 C3 121.2(5)
C7 C8 H8 119.4
C3 C8 H8 119.4
C10 C9 C14 115.8(4)
C10 C9 C2 119.9(4)
C14 C9 C2 124.1(4)
C11 C10 C9 122.8(5)
C11 C10 H10 118.6
C9 C10 H10 118.6
C12 C11 C10 122.1(5)
C12 C11 H11 119.0
C10 C11 H11 119.0
C11 C12 N2 122.0(5)
C11 C12 C13 117.2(4)
N2 C12 C13 120.8(5)
C14 C13 C12 119.7(4)
C14 C13 H13 120.2
C12 C13 H13 120.2
C9 C14 C13 122.3(4)
C9 C14 H14 118.8
C13 C14 H14 118.8
C20 C15 C16 116.3(4)
C20 C15 C1 120.4(4)
C16 C15 C1 123.3(4)
C15 C16 C17 121.2(4)
C15 C16 H16 119.4
C17 C16 H16 119.4
C16 C17 C18 121.6(4)
C16 C17 H17 119.2
C18 C17 H17 119.2
N3 C18 C19 121.2(5)
N3 C18 C17 121.6(5)
C19 C18 C17 117.2(4)
C20 C19 C18 119.9(4)
C20 C19 H19 120.0
C18 C19 H19 120.0
C19 C20 C15 123.7(4)
C19 C20 H20 118.1
C15 C20 H20 118.1
C22 C21 C26 116.0(4)
C22 C21 C1 122.3(4)
C26 C21 C1 121.6(4)
C21 C22 C23 120.7(4)
C21 C22 H22 119.7
C23 C22 H22 119.7
C24 C23 C22 120.8(5)
C24 C23 H23 119.6
C22 C23 H23 119.6
C23 C24 C25 118.8(4)
C23 C24 N4 120.7(5)
C25 C24 N4 120.4(5)
C24 C25 C26 120.0(4)
C24 C25 H25 120.0
C26 C25 H25 120.0
C25 C26 C21 123.7(4)
C25 C26 H26 118.2
C21 C26 H26 118.2
N1 C27 H27A 109.5
N1 C27 H27B 109.5
H27A C27 H27B 109.5
N1 C27 H27C 109.5
H27A C27 H27C 109.5
H27B C27 H27C 109.5
N1 C28 H28A 109.5
N1 C28 H28B 109.5
H28A C28 H28B 109.5
N1 C28 H28C 109.5
H28A C28 H28C 109.5
H28B C28 H28C 109.5
N2 C29 H29A 109.5
N2 C29 H29B 109.5
H29A C29 H29B 109.5
N2 C29 H29C 109.5
H29A C29 H29C 109.5
H29B C29 H29C 109.5
N2 C30 H30A 109.5
N2 C30 H30B 109.5
H30A C30 H30B 109.5
N2 C30 H30C 109.5
H30A C30 H30C 109.5
H30B C30 H30C 109.5
N3 C31 H31A 109.5
N3 C31 H31B 109.5
H31A C31 H31B 109.5
N3 C31 H31C 109.5
H31A C31 H31C 109.5
H31B C31 H31C 109.5
N3 C32 H32A 109.5
N3 C32 H32B 109.5
H32A C32 H32B 109.5
N3 C32 H32C 109.5
H32A C32 H32C 109.5
H32B C32 H32C 109.5
N4 C33 H33A 109.5
N4 C33 H33B 109.5
H33A C33 H33B 109.5
N4 C33 H33C 109.5
H33A C33 H33C 109.5
H33B C33 H33C 109.5
N4 C34 H34A 109.5
N4 C34 H34B 109.5
H34A C34 H34B 109.5
N4 C34 H34C 109.5
H34A C34 H34C 109.5
H34B C34 H34C 109.5
C6 N1 C28 118.2(6)
C6 N1 C27 119.1(6)
C28 N1 C27 119.9(6)
C12 N2 C30 121.1(5)
C12 N2 C29 119.9(5)
C30 N2 C29 119.0(5)
C18 N3 C32 120.6(5)
C18 N3 C31 119.0(5)
C32 N3 C31 119.2(5)
C24 N4 C33 118.7(5)
C24 N4 C34 118.7(5)
C33 N4 C34 117.2(5)

loop_
_geom_bond_atom_site_label_1
_geom_bond_atom_site_label_2
_geom_bond_distance
C1 C2 1.324(5)
C1 C21 1.483(5)
C1 C15 1.522(6)
C2 C3 1.472(5)
C2 C9 1.498(6)
C3 C4 1.371(6)
C3 C8 1.403(6)
C4 C5 1.394(6)
C4 H4 0.9300
C5 C6 1.363(7)
C5 H5 0.9300
C6 C7 1.376(7)
C6 N1 1.399(6)
C7 C8 1.392(6)
C7 H7 0.9300
C8 H8 0.9300
C9 C10 1.375(6)
C9 C14 1.378(6)
C10 C11 1.365(6)
C10 H10 0.9300
C11 C12 1.354(6)
C11 H11 0.9300
C12 N2 1.394(6)
C12 C13 1.407(6)
C13 C14 1.394(6)
C13 H13 0.9300
C14 H14 0.9300
C15 C20 1.379(6)
C15 C16 1.385(6)
C16 C17 1.387(6)
C16 H16 0.9300
C17 C18 1.395(7)
C17 H17 0.9300
C18 N3 1.377(6)
C18 C19 1.389(6)
C19 C20 1.378(5)
C19 H19 0.9300
C20 H20 0.9300
C21 C22 1.383(6)
C21 C26 1.386(5)
C22 C23 1.423(6)
C22 H22 0.9300
C23 C24 1.366(6)
C23 H23 0.9300
C24 C25 1.372(6)
C24 N4 1.414(6)
C25 C26 1.372(6)
C25 H25 0.9300
C26 H26 0.9300
C27 N1 1.443(8)
C27 H27A 0.9600
C27 H27B 0.9600
C27 H27C 0.9600
C28 N1 1.437(8)
C28 H28A 0.9600
C28 H28B 0.9600
C28 H28C 0.9600
C29 N2 1.427(7)
C29 H29A 0.9600
C29 H29B 0.9600
C29 H29C 0.9600
C30 N2 1.399(7)
C30 H30A 0.9600
C30 H30B 0.9600
C30 H30C 0.9600
C31 N3 1.466(7)
C31 H31A 0.9600
C31 H31B 0.9600
C31 H31C 0.9600
C32 N3 1.413(7)
C32 H32A 0.9600
C32 H32B 0.9600
C32 H32C 0.9600
C33 N4 1.417(7)
C33 H33A 0.9600
C33 H33B 0.9600
C33 H33C 0.9600
C34 N4 1.475(7)
C34 H34A 0.9600
C34 H34B 0.9600
C34 H34C 0.9600

loop_
_geom_torsion_atom_site_label_1
_geom_torsion_atom_site_label_2
_geom_torsion_atom_site_label_3
_geom_torsion_atom_site_label_4
_geom_torsion
C21 C1 C2 C3 7.5(6)
C15 C1 C2 C3 -176.6(4)
C21 C1 C2 C9 -173.9(4)
C15 C1 C2 C9 2.0(7)
C1 C2 C3 C4 59.6(6)
C9 C2 C3 C4 -119.1(5)
C1 C2 C3 C8 -125.3(5)
C9 C2 C3 C8 55.9(5)
C8 C3 C4 C5 1.1(6)
C2 C3 C4 C5 176.3(4)
C3 C4 C5 C6 0.6(7)
C4 C5 C6 C7 -1.6(7)
C4 C5 C6 N1 177.5(4)
C5 C6 C7 C8 0.8(7)
N1 C6 C7 C8 -178.3(4)
C6 C7 C8 C3 0.9(7)
C4 C3 C8 C7 -1.8(6)
C2 C3 C8 C7 -177.3(4)
C1 C2 C9 C10 -124.0(5)
C3 C2 C9 C10 54.7(6)
C1 C2 C9 C14 60.1(6)
C3 C2 C9 C14 -121.2(5)
C14 C9 C10 C11 -1.9(7)
C2 C9 C10 C11 -178.2(5)
C9 C10 C11 C12 0.9(9)
C10 C11 C12 N2 179.3(5)
C10 C11 C12 C13 0.6(8)
C11 C12 C13 C14 -1.0(7)
N2 C12 C13 C14 -179.6(5)
C10 C9 C14 C13 1.5(7)
C2 C9 C14 C13 177.6(4)
C12 C13 C14 C9 -0.1(7)
C2 C1 C15 C20 -136.9(5)
C21 C1 C15 C20 39.3(6)
C2 C1 C15 C16 42.9(6)
C21 C1 C15 C16 -140.9(4)
C20 C15 C16 C17 0.4(7)
C1 C15 C16 C17 -179.4(5)
C15 C16 C17 C18 0.3(8)
C16 C17 C18 N3 177.3(5)
C16 C17 C18 C19 -1.2(8)
N3 C18 C19 C20 -177.1(5)
C17 C18 C19 C20 1.4(7)
C18 C19 C20 C15 -0.7(7)
C16 C15 C20 C19 -0.2(7)
C1 C15 C20 C19 179.6(4)
C2 C1 C21 C22 -128.5(5)
C15 C1 C21 C22 55.3(5)
C2 C1 C21 C26 54.9(6)
C15 C1 C21 C26 -121.4(4)
C26 C21 C22 C23 -2.9(6)
C1 C21 C22 C23 -179.7(4)
C21 C22 C23 C24 1.4(7)
C22 C23 C24 C25 1.0(7)
C22 C23 C24 N4 177.3(4)
C23 C24 C25 C26 -1.7(7)
N4 C24 C25 C26 -178.1(4)
C24 C25 C26 C21 0.0(7)
C22 C21 C26 C25 2.3(6)
C1 C21 C26 C25 179.1(4)
C5 C6 N1 C28 171.2(5)
C7 C6 N1 C28 -9.8(8)
C5 C6 N1 C27 10.1(8)
C7 C6 N1 C27 -170.8(5)
C11 C12 N2 C30 -167.8(6)
C13 C12 N2 C30 10.8(9)
C11 C12 N2 C29 11.0(9)
C13 C12 N2 C29 -170.3(6)
C19 C18 N3 C32 -13.4(8)
C17 C18 N3 C32 168.2(6)
C19 C18 N3 C31 179.1(5)
C17 C18 N3 C31 0.7(8)
C23 C24 N4 C33 26.0(7)
C25 C24 N4 C33 -157.7(5)
C23 C24 N4 C34 179.2(5)
C25 C24 N4 C34 -4.5(7)
